data_1531361
loop_
_publ_author_name
'Golyshev, V.M.'
'Simonov, V.I.'
'Belov, N.V.'

_publ_section_title
;
 Crystal structure of eudialyte
;
_journal_name_full Kristallografiya
_journal_page_first 1119
_journal_page_last 1123
_journal_volume 17
_journal_year 1972
_chemical_formula_sum 'Ca6 Cl Fe3 H5 Na12 O71 Si24 Zr3'
_chemical_name_systematic 'Na12 Ca6 Fe3 Zr3 (Si24 O66) (O H)5 Cl'
_space_group_IT_number 160
_symmetry_space_group_name_Hall 'R 3 -2"'
_symmetry_space_group_name_H-M 'R 3 m :H'
_cell_angle_alpha 90
_cell_angle_beta 90
_cell_angle_gamma 120
_cell_formula_units_Z 3
_cell_length_a 14.248
_cell_length_b 14.248
_cell_length_c 30.02199
_cell_volume 5278.104
_citation_journal_id_ASTM KRISAJ
_cod_data_source_file Golyshev_KRISAJ_1972_436.cif
_cod_data_source_block H5Ca6Cl1Fe3Na12O71Si24Zr3
_cod_original_formula_sum 'H5 Ca6 Cl1 Fe3 Na12 O71 Si24 Zr3'
_cod_database_code 1531361

loop_
_symmetry_equiv_pos_as_xyz
x,y,z
-y,x-y,z
-x+y,-x,z
-y,-x,z
x,x-y,z
-x+y,y,z
x+2/3,y+1/3,z+1/3
-y+2/3,x-y+1/3,z+1/3
-x+y+2/3,-x+1/3,z+1/3
-y+2/3,-x+1/3,z+1/3
x+2/3,x-y+1/3,z+1/3
-x+y+2/3,y+1/3,z+1/3
x+1/3,y+2/3,z+2/3
-y+1/3,x-y+2/3,z+2/3
-x+y+1/3,-x+2/3,z+2/3
-y+1/3,-x+2/3,z+2/3
x+1/3,x-y+2/3,z+2/3
-x+y+1/3,y+2/3,z+2/3

loop_
_atom_site_label
_atom_site_type_symbol
_atom_site_fract_x
_atom_site_fract_y
_atom_site_fract_z
_atom_site_occupancy
_atom_site_U_iso_or_equiv
O17 O-2 -0.059 0.059 0.3973 1 0.0
O10 O-2 0.053 0.28 0.5601 1 0.0
Na2 Na+1 -0.223 0.223 0.4885 1 0.0
O2 O-2 0.27 -0.27 0.5862 0.5 0.0
Si1 Si+4 -0.069 0.069 0.0809 1 0.0
Na4 Na+1 -0.098 0.098 0.2852 1 0.0
Si8 Si+4 0 0 0.5729 0.5 0.0
O13 O-2 0.437 0.373 0.5436 1 0.0
Si2 Si+4 0.071 -0.071 0.9155 1 0.0
Si6 Si+4 -0.339 -0.267 0.4293 1 0.0
Cl1 Cl-1 0 0 0.2315 1 0.0
O18 O-2 0.062 -0.062 0.5888 1 0.0
O21 O-2 0 0 0.7492 1 0.0
O8 O-2 -0.278 -0.358 0.6194 1 0.0
O16 O-2 -0.153 0.153 0.3611 1 0.0
O12 O-2 -0.154 0.154 0.5484 1 0.0
Ca1 Ca+2 -0.072 0.33 0.3309 1 0.0
O7 O-2 0.291 0.367 0.3772 1 0.0
Na1 Na+1 0.247 -0.247 0.4652 1 0.0
O11 O-2 0.163 -0.163 0.4487 1 0.0
O20 O-2 0 0 0.4724 0.5 0.0
Si5 Si+4 0.338 0.275 0.5687 1 0.0
O5 O-2 -0.223 0.223 0.2889 1 0.0
O9 O-2 -0.049 -0.277 0.4392 1 0.0
Fe1 Fe+2 0.988 0.494 0.0017 1 0.0
O19 O-2 0 0 0.5227 0.5 0.0
O3 O-2 -0.099 0.099 0.1285 1 0.0
Si4 Si+4 0.125 -0.125 0.592 0.6667 0.0
Si3 Si+4 -0.124 0.124 0.4071 1 0.0
Zr1 Zr+4 0.001 0.5005 0.4991 1 0.0
Si7 Si+4 0 0 0.4177 0.5 0.0
O1 O-2 -0.272 0.272 0.4091 0.5 0.0
O6 O-2 0.217 -0.217 0.7125 1 0.0
O15 O-2 0.154 -0.154 0.6364 1 0.0
O4 O-2 0.096 -0.096 0.8662 1 0.0
O14 O-2 -0.435 -0.365 0.4571 1 0.0
Na3 Na+1 0.114 -0.114 0.7203 1 0.0
